data_2310425
loop_
_publ_author_name
'Kamb, B.'
'Prakash, A.'
'Knobler, C.'

_publ_section_title
;
 Structure of Ice V
;
_journal_name_full 'Acta Crystallographica (1,1948-23,1967)'
_journal_page_first 706
_journal_page_last 715
_journal_volume 22
_journal_year 1967
_chemical_formula_sum 'H2 O'
_space_group_IT_number 15
_symmetry_space_group_name_Hall '-A 2ya'
_symmetry_space_group_name_H-M 'A 1 2/a 1'
_cell_angle_alpha 90
_cell_angle_beta 109.2
_cell_angle_gamma 90
_cell_formula_units_Z 28
_cell_length_a 9.22
_cell_length_b 7.54
_cell_length_c 10.35
_cell_volume 679.497
_citation_journal_id_ASTM ACCRA9
_cod_data_source_file Kamb_ACCRA9_1967_1062.cif
_cod_data_source_block H2O1
_cod_original_cell_volume 679.4973
_cod_original_sg_symbol_Hall '-C 2yc (z,y,-x)'
_cod_original_formula_sum 'H2 O1'
_cod_database_code 2310425

loop_
_symmetry_equiv_pos_as_xyz
x,y,z
-x+1/2,y,-z
-x,-y,-z
x-1/2,-y,z
x,y+1/2,z+1/2
-x+1/2,y+1/2,-z+1/2
-x,-y+1/2,-z+1/2
x-1/2,-y+1/2,z+1/2

loop_
_atom_site_label
_atom_site_type_symbol
_atom_site_fract_x
_atom_site_fract_y
_atom_site_fract_z
_atom_site_occupancy
_atom_site_U_iso_or_equiv
H4 H+1 0.38 0.09 0.19 0.5 0.0
H12 H+1 0.29 0.36 0 0.5 0.0
H8 H+1 0.37 -0.42 0.28 0.5 0.0
H3 H+1 0.39 -0.03 0.1 0.5 0.0
O3 O-2 0.2751 -0.3475 0.2477 1 0.0
H6 H+1 0.56 -0.02 0.19 0.5 0.0
O1 O-2 0.25 -0.1847 0 1 0.0
O4 O-2 0.3993 0.3596 -0.0146 1 0.0
H2 H+1 0.26 -0.24 0.09 0.5 0.0
H11 H+1 0.42 0.25 0.05 0.5 0.0
H13 H+1 0.36 0.29 -0.1 0.5 0.0
H9 H+1 0.32 -0.27 0.33 0.5 0.0
H5 H+1 0.44 0.17 0.09 0.5 0.0
H1 H+1 0.33 -0.1 0.06 0.5 0.0
H10 H+1 0.19 -0.38 0.28 0.5 0.0
O2 O-2 0.4629 0.0565 0.1544 1 0.0
H7 H+1 0.27 -0.29 0.16 0.5 0.0
H14 H+1 0.47 0.46 0 0.5 0.0
